data_7107759
loop_
_publ_author_name
'Christopher S. Theile'
'Larry W. McLaughlin'

_publ_section_title
;
 An Efficient Synthetic Approach to 6,5' (<i>S</i>) and 6,5' (<i>R</i>) -
 Cyclouridine
;
_journal_name_full Chem.Commun.
_journal_page_first 5587
_journal_paper_doi 10.1039/c2cc31597a
_journal_volume 48
_journal_year 2012
_chemical_absolute_configuration syn
_chemical_formula_moiety 'C12 H14 N2 O6'
_chemical_formula_sum 'C12 H14 N2 O6'
_chemical_formula_weight 282.25
_chemical_melting_point ?
_chemical_name_systematic
;
?
;
_space_group_IT_number 5
_symmetry_cell_setting monoclinic
_symmetry_space_group_name_Hall 'C 2y'
_symmetry_space_group_name_H-M 'C 1 2 1'
_atom_sites_solution_hydrogens difmap
_atom_sites_solution_primary direct
_atom_sites_solution_secondary difmap
_audit_creation_method SHELXL-97
_cell_angle_alpha 90.00
_cell_angle_beta 105.512(2)
_cell_angle_gamma 90.00
_cell_formula_units_Z 4
_cell_length_a 11.1949(18)
_cell_length_b 6.3676(10)
_cell_length_c 18.385(3)
_cell_measurement_reflns_used 5150
_cell_measurement_temperature 100(2)
_cell_measurement_theta_max 28.19
_cell_measurement_theta_min 2.30
_cell_volume 1262.8(4)
_computing_cell_refinement 'Bruker SAINT'
_computing_data_collection 'Bruker SMART'
_computing_data_reduction 'Bruker SAINT'
_computing_molecular_graphics 'Bruker SHELXTL'
_computing_publication_material 'Bruker SHELXTL'
_computing_structure_refinement 'SHELXL-97 (Sheldrick, 2008)'
_computing_structure_solution 'SHELXS-97 (Sheldrick, 2008)'
_diffrn_ambient_temperature 100(2)
_diffrn_measured_fraction_theta_full 0.987
_diffrn_measured_fraction_theta_max 0.987
_diffrn_measurement_device_type 'Bruker SMART APEX CCD'
_diffrn_measurement_method '0.3 deg wide \w exposures'
_diffrn_radiation_monochromator graphite
_diffrn_radiation_source 'normal-focus sealed tube'
_diffrn_radiation_type MoK\a
_diffrn_radiation_wavelength 0.71073
_diffrn_reflns_av_R_equivalents 0.0274
_diffrn_reflns_av_sigmaI/netI 0.0378
_diffrn_reflns_limit_h_max 14
_diffrn_reflns_limit_h_min -14
_diffrn_reflns_limit_k_max 8
_diffrn_reflns_limit_k_min -8
_diffrn_reflns_limit_l_max 24
_diffrn_reflns_limit_l_min -24
_diffrn_reflns_number 7524
_diffrn_reflns_theta_full 28.25
_diffrn_reflns_theta_max 28.25
_diffrn_reflns_theta_min 2.30
_exptl_absorpt_coefficient_mu 0.121
_exptl_absorpt_correction_T_max 0.9976
_exptl_absorpt_correction_T_min 0.9845
_exptl_absorpt_correction_type multi-scan
_exptl_absorpt_process_details SADABS
_exptl_crystal_colour colorless
_exptl_crystal_density_diffrn 1.485
_exptl_crystal_density_meas ?
_exptl_crystal_density_method none
_exptl_crystal_description block
_exptl_crystal_F_000 592
_exptl_crystal_size_max 0.13
_exptl_crystal_size_mid 0.07
_exptl_crystal_size_min 0.02
_refine_diff_density_max 0.379
_refine_diff_density_min -0.192
_refine_diff_density_rms 0.054
_refine_ls_abs_structure_details 'Flack H D (1983), Acta Cryst. A39, 876-881'
_refine_ls_abs_structure_Flack -0.8(8)
_refine_ls_extinction_coef na
_refine_ls_extinction_method none
_refine_ls_goodness_of_fit_ref 1.057
_refine_ls_hydrogen_treatment refxyz
_refine_ls_matrix_type full
_refine_ls_number_parameters 223
_refine_ls_number_reflns 3037
_refine_ls_number_restraints 214
_refine_ls_restrained_S_all 1.022
_refine_ls_R_factor_all 0.0421
_refine_ls_R_factor_gt 0.0390
_refine_ls_shift/su_max 0.001
_refine_ls_shift/su_mean 0.000
_refine_ls_structure_factor_coef Fsqd
_refine_ls_weighting_details 'calc w=1/[\s^2^(Fo^2^)+(0.0588P)^2^+0.1903P] where P=(Fo^2^+2Fc^2^)/3'
_refine_ls_weighting_scheme calc
_refine_ls_wR_factor_gt 0.0952
_refine_ls_wR_factor_ref 0.0972
_reflns_number_gt 2831
_reflns_number_total 3037
_reflns_threshold_expression >2sigma(I)
_cod_data_source_file c2cc31597a.txt
_cod_data_source_block C12H14N2O6
_cod_depositor_comments
;
The following automatic conversions were performed:

'_chemical_melting_point' value 'not measured' was changed to '?' -
the value is undefined or not given.

Automatic conversion script
Id: cif_fix_values 1715 2011-07-08 13:25:40Z adriana 

The following automatic conversions were performed:

'_exptl_crystal_density_meas' value 'not measured' was changed to '?'
- the value is perceived as not measured.

Automatic conversion script
Id: cif_fix_values 3008 2015-01-20 13:52:24Z robertas 
;
_cod_original_cell_volume 1262.9(3)
_cod_original_sg_symbol_H-M C2
_cod_database_code 7107759

loop_
_symmetry_equiv_pos_as_xyz
'x, y, z'
'-x, y, -z'
'x+1/2, y+1/2, z'
'-x+1/2, y+1/2, -z'

loop_
_atom_site_label
_atom_site_type_symbol
_atom_site_fract_x
_atom_site_fract_y
_atom_site_fract_z
_atom_site_U_iso_or_equiv
_atom_site_adp_type
_atom_site_occupancy
_atom_site_symmetry_multiplicity
_atom_site_calc_flag
_atom_site_refinement_flags
O1 O 0.55911(9) 0.86075(19) 0.59533(6) 0.0179(2) Uani 1 1 d U
O2 O 0.78726(10) 0.8808(2) 0.42522(6) 0.0193(3) Uani 1 1 d U
O3 O 1.09167(10) 0.8133(2) 0.69223(6) 0.0183(2) Uani 1 1 d DU
H3O H 1.1126(18) 0.835(3) 0.6507(9) 0.022 Uiso 1 1 d D
O4 O 0.85000(9) 1.05789(18) 0.75838(6) 0.0168(2) Uani 1 1 d U
O5 O 0.94672(10) 0.7232(2) 0.87120(6) 0.0212(3) Uani 1 1 d U
O6 O 0.73979(10) 0.6985(2) 0.81958(6) 0.0204(3) Uani 1 1 d U
N1 N 0.67521(11) 0.8789(2) 0.51116(7) 0.0146(3) Uani 1 1 d DU
H1N H 0.6037(15) 0.866(3) 0.4751(9) 0.017 Uiso 1 1 d D
N2 N 0.76718(11) 0.9063(2) 0.63992(7) 0.0131(3) Uani 1 1 d U
C1 C 0.66077(13) 0.8806(2) 0.58269(8) 0.0134(3) Uani 1 1 d U
C2 C 0.78729(13) 0.8854(2) 0.49209(8) 0.0147(3) Uani 1 1 d U
C3 C 0.89384(14) 0.8995(3) 0.55570(9) 0.0187(3) Uani 1 1 d DU
H3 H 0.9739(14) 0.907(4) 0.5486(10) 0.022 Uiso 1 1 d D
C4 C 0.88170(13) 0.9152(3) 0.62609(9) 0.0144(3) Uani 1 1 d U
C5 C 0.99470(13) 0.9537(3) 0.69260(8) 0.0146(3) Uani 1 1 d DU
H5 H 1.0146(18) 1.101(2) 0.6862(10) 0.017 Uiso 1 1 d D
C6 C 0.96394(13) 0.9416(3) 0.76847(9) 0.0151(3) Uani 1 1 d DU
H6 H 1.0299(15) 1.005(3) 0.8087(9) 0.018 Uiso 1 1 d D
C7 C 0.93249(13) 0.7229(3) 0.79195(8) 0.0161(3) Uani 1 1 d DU
H7 H 0.9800(16) 0.613(3) 0.7765(11) 0.019 Uiso 1 1 d D
C8 C 0.79059(13) 0.7064(3) 0.75719(8) 0.0160(3) Uani 1 1 d DU
H8 H 0.7651(17) 0.591(3) 0.7218(10) 0.019 Uiso 1 1 d D
C9 C 0.75835(13) 0.9187(3) 0.71866(8) 0.0150(3) Uani 1 1 d DU
H9 H 0.6766(14) 0.967(3) 0.7171(11) 0.018 Uiso 1 1 d D
C10 C 0.83602(14) 0.6419(3) 0.88495(9) 0.0181(3) Uani 1 1 d U
C11 C 0.84296(19) 0.4056(3) 0.89353(11) 0.0287(4) Uani 1 1 d DU
H11A H 0.7655(17) 0.350(4) 0.9005(14) 0.043 Uiso 1 1 d D
H11B H 0.855(2) 0.338(4) 0.8491(11) 0.043 Uiso 1 1 d D
H11C H 0.9096(19) 0.371(4) 0.9380(11) 0.043 Uiso 1 1 d D
C12 C 0.81272(18) 0.7546(3) 0.95162(10) 0.0258(4) Uani 1 1 d DU
H12A H 0.810(2) 0.907(3) 0.9427(13) 0.039 Uiso 1 1 d D
H12B H 0.7341(16) 0.710(4) 0.9609(12) 0.039 Uiso 1 1 d D
H12C H 0.8749(18) 0.721(4) 0.9982(10) 0.039 Uiso 1 1 d D

loop_
_atom_site_aniso_label
_atom_site_aniso_U_11
_atom_site_aniso_U_22
_atom_site_aniso_U_33
_atom_site_aniso_U_23
_atom_site_aniso_U_13
_atom_site_aniso_U_12
O1 0.0110(5) 0.0272(6) 0.0154(5) 0.0009(5) 0.0035(4) -0.0010(4)
O2 0.0163(5) 0.0277(6) 0.0148(5) -0.0007(5) 0.0053(4) -0.0015(5)
O3 0.0122(5) 0.0240(6) 0.0191(5) 0.0005(5) 0.0048(4) 0.0027(4)
O4 0.0136(5) 0.0193(6) 0.0169(5) -0.0050(5) 0.0033(4) -0.0017(4)
O5 0.0153(5) 0.0333(7) 0.0146(5) 0.0024(5) 0.0036(4) -0.0030(5)
O6 0.0153(5) 0.0320(7) 0.0148(5) 0.0036(5) 0.0058(4) -0.0031(5)
N1 0.0110(6) 0.0177(6) 0.0143(6) 0.0011(5) 0.0022(5) -0.0006(5)
N2 0.0108(5) 0.0162(6) 0.0128(6) 0.0016(5) 0.0037(4) 0.0005(5)
C1 0.0125(6) 0.0134(7) 0.0143(7) 0.0012(6) 0.0038(5) 0.0008(5)
C2 0.0133(7) 0.0147(7) 0.0175(7) 0.0000(6) 0.0064(6) -0.0001(6)
C3 0.0119(6) 0.0267(8) 0.0186(7) 0.0003(7) 0.0058(6) -0.0028(6)
C4 0.0103(6) 0.0164(7) 0.0161(7) 0.0010(6) 0.0028(5) -0.0011(5)
C5 0.0098(6) 0.0191(7) 0.0147(7) -0.0001(6) 0.0031(5) -0.0021(5)
C6 0.0104(6) 0.0206(8) 0.0134(7) -0.0021(6) 0.0016(5) -0.0032(6)
C7 0.0138(6) 0.0208(7) 0.0136(7) 0.0014(6) 0.0035(5) -0.0006(6)
C8 0.0136(7) 0.0201(7) 0.0149(7) 0.0000(6) 0.0050(5) -0.0036(6)
C9 0.0120(6) 0.0210(8) 0.0120(6) -0.0012(6) 0.0033(5) -0.0022(6)
C10 0.0166(7) 0.0235(8) 0.0147(7) 0.0023(6) 0.0050(6) -0.0015(6)
C11 0.0403(10) 0.0223(9) 0.0247(9) 0.0027(8) 0.0106(8) 0.0003(8)
C12 0.0291(9) 0.0319(10) 0.0184(8) -0.0011(7) 0.0099(7) 0.0013(7)

loop_
_atom_type_symbol
_atom_type_description
_atom_type_scat_dispersion_real
_atom_type_scat_dispersion_imag
_atom_type_scat_source
C C 0.0033 0.0016 'International Tables Vol C Tables 4.2.6.8 and 6.1.1.4'
H H 0.0000 0.0000 'International Tables Vol C Tables 4.2.6.8 and 6.1.1.4'
N N 0.0061 0.0033 'International Tables Vol C Tables 4.2.6.8 and 6.1.1.4'
O O 0.0106 0.0060 'International Tables Vol C Tables 4.2.6.8 and 6.1.1.4'

loop_
_geom_angle_atom_site_label_1
_geom_angle_atom_site_label_2
_geom_angle_atom_site_label_3
_geom_angle
C5 O3 H3O 107.1(14)
C9 O4 C6 103.93(12)
C7 O5 C10 108.45(11)
C8 O6 C10 108.39(11)
C1 N1 C2 126.08(13)
C1 N1 H1N 113.5(12)
C2 N1 H1N 120.3(12)
C1 N2 C4 121.67(12)
C1 N2 C9 119.03(12)
C4 N2 C9 119.27(12)
O1 C1 N1 122.38(13)
O1 C1 N2 121.72(13)
N1 C1 N2 115.90(12)
O2 C2 N1 119.48(13)
O2 C2 C3 126.53(13)
N1 C2 C3 113.98(13)
C4 C3 C2 121.03(14)
C4 C3 H3 118.5(11)
C2 C3 H3 120.4(11)
C3 C4 N2 121.08(13)
C3 C4 C5 120.61(13)
N2 C4 C5 118.25(13)
O3 C5 C6 109.58(12)
O3 C5 C4 111.66(13)
C6 C5 C4 112.53(12)
O3 C5 H5 114.1(12)
C6 C5 H5 105.8(11)
C4 C5 H5 103.0(11)
O4 C6 C5 105.33(12)
O4 C6 C7 103.97(11)
C5 C6 C7 115.49(13)
O4 C6 H6 110.3(12)
C5 C6 H6 111.1(11)
C7 C6 H6 110.2(12)
O5 C7 C6 108.51(13)
O5 C7 C8 104.13(11)
C6 C7 C8 103.53(13)
O5 C7 H7 112.4(12)
C6 C7 H7 113.1(12)
C8 C7 H7 114.4(12)
O6 C8 C9 108.21(13)
O6 C8 C7 105.00(12)
C9 C8 C7 102.74(12)
O6 C8 H8 114.1(12)
C9 C8 H8 111.6(12)
C7 C8 H8 114.4(12)
O4 C9 N2 108.16(12)
O4 C9 C8 105.61(12)
N2 C9 C8 109.77(13)
O4 C9 H9 111.8(13)
N2 C9 H9 107.5(11)
C8 C9 H9 113.8(13)
O5 C10 O6 104.76(12)
O5 C10 C12 108.66(14)
O6 C10 C12 108.02(14)
O5 C10 C11 110.89(15)
O6 C10 C11 110.16(14)
C12 C10 C11 113.91(15)
C10 C11 H11A 110.6(16)
C10 C11 H11B 111.7(16)
H11A C11 H11B 106(2)
C10 C11 H11C 108.7(17)
H11A C11 H11C 108(2)
H11B C11 H11C 111(2)
C10 C12 H12A 109.9(13)
C10 C12 H12B 111.4(15)
H12A C12 H12B 109(2)
C10 C12 H12C 112.0(15)
H12A C12 H12C 110(2)
H12B C12 H12C 104.3(19)

loop_
_geom_bond_atom_site_label_1
_geom_bond_atom_site_label_2
_geom_bond_distance
O1 C1 1.2275(18)
O2 C2 1.2297(18)
O3 C5 1.4081(18)
O3 H3O 0.867(14)
O4 C9 1.4040(19)
O4 C6 1.4433(18)
O5 C7 1.4226(18)
O5 C10 1.4266(19)
O6 C8 1.4109(18)
O6 C10 1.4291(19)
N1 C1 1.3673(18)
N1 C2 1.3907(18)
N1 H1N 0.896(15)
N2 C1 1.3721(18)
N2 C4 1.3733(18)
N2 C9 1.4793(18)
C2 C3 1.433(2)
C3 C4 1.341(2)
C3 H3 0.941(14)
C4 C5 1.526(2)
C5 C6 1.525(2)
C5 H5 0.980(15)
C6 C7 1.527(2)
C6 H6 0.982(14)
C7 C8 1.549(2)
C7 H7 0.968(15)
C8 C9 1.524(2)
C8 H8 0.972(15)
C9 H9 0.959(14)
C10 C12 1.502(2)
C10 C11 1.513(3)
C11 H11A 0.976(16)
C11 H11B 0.965(16)
C11 H11C 0.974(16)
C12 H12A 0.983(17)
C12 H12B 0.982(15)
C12 H12C 0.973(16)

loop_
_geom_hbond_atom_site_label_D
_geom_hbond_atom_site_label_H
_geom_hbond_atom_site_label_A
_geom_hbond_distance_DH
_geom_hbond_distance_HA
_geom_hbond_distance_DA
_geom_hbond_angle_DHA
_geom_hbond_site_symmetry_A
O3 H3O O2 0.867(14) 2.032(15) 2.8724(16) 163.0(19) 2_756
N1 H1N O1 0.896(15) 1.933(15) 2.8250(17) 173.0(19) 2_656

loop_
_geom_torsion_atom_site_label_1
_geom_torsion_atom_site_label_2
_geom_torsion_atom_site_label_3
_geom_torsion_atom_site_label_4
_geom_torsion
C2 N1 C1 O1 -175.17(15)
C2 N1 C1 N2 5.0(2)
C4 N2 C1 O1 175.84(15)
C9 N2 C1 O1 -2.4(2)
C4 N2 C1 N1 -4.3(2)
C9 N2 C1 N1 177.47(13)
C1 N1 C2 O2 179.24(15)
C1 N1 C2 C3 -1.4(2)
O2 C2 C3 C4 176.21(16)
N1 C2 C3 C4 -3.1(2)
C2 C3 C4 N2 3.8(3)
C2 C3 C4 C5 -173.40(15)
C1 N2 C4 C3 0.2(2)
C9 N2 C4 C3 178.38(15)
C1 N2 C4 C5 177.38(14)
C9 N2 C4 C5 -4.4(2)
C3 C4 C5 O3 -49.7(2)
N2 C4 C5 O3 133.06(15)
C3 C4 C5 C6 -173.41(16)
N2 C4 C5 C6 9.3(2)
C9 O4 C6 C5 77.98(14)
C9 O4 C6 C7 -43.90(14)
O3 C5 C6 O4 -169.24(12)
C4 C5 C6 O4 -44.38(16)
O3 C5 C6 C7 -55.16(16)
C4 C5 C6 C7 69.71(17)
C10 O5 C7 C6 128.30(13)
C10 O5 C7 C8 18.50(16)
O4 C6 C7 O5 -84.23(14)
C5 C6 C7 O5 160.91(12)
O4 C6 C7 C8 25.98(14)
C5 C6 C7 C8 -88.88(14)
C10 O6 C8 C9 -127.40(13)
C10 O6 C8 C7 -18.22(16)
O5 C7 C8 O6 -0.15(16)
C6 C7 C8 O6 -113.56(13)
O5 C7 C8 C9 112.95(13)
C6 C7 C8 C9 -0.46(14)
C6 O4 C9 N2 -73.33(14)
C6 O4 C9 C8 44.15(14)
C1 N2 C9 O4 -145.77(13)
C4 N2 C9 O4 35.96(19)
C1 N2 C9 C8 99.47(15)
C4 N2 C9 C8 -78.80(17)
O6 C8 C9 O4 84.53(14)
C7 C8 C9 O4 -26.18(14)
O6 C8 C9 N2 -159.08(11)
C7 C8 C9 N2 90.20(13)
C7 O5 C10 O6 -30.02(17)
C7 O5 C10 C12 -145.27(14)
C7 O5 C10 C11 88.80(16)
C8 O6 C10 O5 29.90(17)
C8 O6 C10 C12 145.61(14)
C8 O6 C10 C11 -89.40(16)
